data_4514177
loop_
_publ_author_name
'Chen, Ya'
'Wang, Bin'
'Wang, Xiaoqing'
'Xie, Lin-Hua'
'Li, Jinping'
'Xie, Yabo'
'Li, Jian-Rong'

_publ_section_title
;
 A Copper(II)-Paddlewheel Metal-Organic Framework with Exceptional
 Hydrolytic Stability and Selective Adsorption and Detection Ability of
 Aniline in Water.
;
_journal_issue 32
_journal_name_full 'ACS applied materials &amp; interfaces'
_journal_page_first 27027
_journal_page_last 27035
_journal_paper_doi 10.1021/acsami.7b07920
_journal_volume 9
_journal_year 2017
_chemical_formula_moiety 'C100 H60 Cu8 O40, 46.48(O)'
_chemical_formula_sum 'C100 H168.96 Cu8 O86.48'
_chemical_formula_weight 3263.30
_chemical_name_systematic
;
 ?
;
_space_group_crystal_system tetragonal
_space_group_IT_number 129
_space_group_name_Hall '-P 4a 2a'
_space_group_name_H-M_alt 'P 4/n m m'
_symmetry_space_group_name_Hall '-P 4a 2a'
_symmetry_space_group_name_H-M 'P 4/n m m :2'
_atom_sites_solution_hydrogens geom
_atom_sites_solution_primary direct
_audit_creation_date 2017-05-22
_audit_creation_method
;
Olex2 1.2
(compiled 2017.03.28 svn.r3405 for OlexSys, GUI svn.r5337)
;
_cell_angle_alpha 90
_cell_angle_beta 90
_cell_angle_gamma 90
_cell_formula_units_Z 1
_cell_length_a 18.9911(10)
_cell_length_b 18.9911(10)
_cell_length_c 13.4276(13)
_cell_measurement_reflns_used 2543
_cell_measurement_temperature 100.01(10)
_cell_measurement_theta_max 67.2050
_cell_measurement_theta_min 4.6260
_cell_volume 4842.8(6)
_computing_cell_refinement
;
CrysAlisPro, Agilent Technologies,
Version 1.171.37.35 (release 13-08-2014 CrysAlis171 .NET)
(compiled Aug 13 2014,18:06:01)
;
_computing_data_collection
;
CrysAlisPro, Agilent Technologies,
Version 1.171.37.35 (release 13-08-2014 CrysAlis171 .NET)
(compiled Aug 13 2014,18:06:01)
;
_computing_data_reduction
;
CrysAlisPro, Agilent Technologies,
Version 1.171.37.35 (release 13-08-2014 CrysAlis171 .NET)
(compiled Aug 13 2014,18:06:01)
;
_computing_molecular_graphics 'Olex2 (Dolomanov et al., 2009)'
_computing_publication_material 'Olex2 (Dolomanov et al., 2009)'
_computing_structure_refinement 'ShelXL (Sheldrick, 2015)'
_computing_structure_solution 'SIR2004 (Burla et al., 2007)'
_diffrn_ambient_temperature 100.01(10)
_diffrn_detector_area_resol_mean 10.3376
_diffrn_detector_type AtlasS2
_diffrn_measured_fraction_theta_full 0.999
_diffrn_measured_fraction_theta_max 0.993
_diffrn_measurement_details
;
#__ type_ start__ end____ width___ exp.time_
  1 omega -114.00  -14.00   1.0000   15.0000
omega____ theta____ kappa____ phi______ frames
    -      -41.8105  -57.0000  150.0000 100

#__ type_ start__ end____ width___ exp.time_
  2 omega  -49.00   33.00   1.0000   15.0000
omega____ theta____ kappa____ phi______ frames
    -      -41.8105   37.0000  120.0000 82

#__ type_ start__ end____ width___ exp.time_
  3 omega  -96.00   -2.00   1.0000   15.0000
omega____ theta____ kappa____ phi______ frames
    -      -41.8105  125.0000   30.0000 94

#__ type_ start__ end____ width___ exp.time_
  4 omega   30.00   90.00   1.0000   40.0000
omega____ theta____ kappa____ phi______ frames
    -      105.8759  -30.0000   60.0000 60

#__ type_ start__ end____ width___ exp.time_
  5 omega   78.00  178.00   1.0000   40.0000
omega____ theta____ kappa____ phi______ frames
    -      105.8759   30.0000 -120.0000 100

#__ type_ start__ end____ width___ exp.time_
  6 omega   23.00  109.00   1.0000   40.0000
omega____ theta____ kappa____ phi______ frames
    -      105.8759  -94.0000  -60.0000 86

#__ type_ start__ end____ width___ exp.time_
  7 omega   78.00  178.00   1.0000   40.0000
omega____ theta____ kappa____ phi______ frames
    -      105.8759   30.0000  -30.0000 100

#__ type_ start__ end____ width___ exp.time_
  8 omega   33.00   98.00   1.0000   40.0000
omega____ theta____ kappa____ phi______ frames
    -      105.8759  -45.0000 -180.0000 65

#__ type_ start__ end____ width___ exp.time_
  9 omega   33.00   98.00   1.0000   40.0000
omega____ theta____ kappa____ phi______ frames
    -      105.8759  -45.0000  -90.0000 65

#__ type_ start__ end____ width___ exp.time_
 10 omega   23.00  109.00   1.0000   40.0000
omega____ theta____ kappa____ phi______ frames
    -      105.8759  -94.0000   30.0000 86

#__ type_ start__ end____ width___ exp.time_
 11 omega -114.00  -20.00   1.0000   15.0000
omega____ theta____ kappa____ phi______ frames
    -      -41.8105  -57.0000   30.0000 94
;
_diffrn_measurement_device 'four-circle diffractometer'
_diffrn_measurement_device_type 'SuperNova, Dual, Cu at zero, AtlasS2'
_diffrn_measurement_method '\w scans'
_diffrn_radiation_type CuK\a
_diffrn_radiation_wavelength 1.54184
_diffrn_reflns_av_R_equivalents 0.1522
_diffrn_reflns_av_unetI/netI 0.0640
_diffrn_reflns_Laue_measured_fraction_full 0.999
_diffrn_reflns_Laue_measured_fraction_max 0.993
_diffrn_reflns_limit_h_max 18
_diffrn_reflns_limit_h_min -22
_diffrn_reflns_limit_k_max 23
_diffrn_reflns_limit_k_min -22
_diffrn_reflns_limit_l_max 15
_diffrn_reflns_limit_l_min -16
_diffrn_reflns_number 27132
_diffrn_reflns_point_group_measured_fraction_full 0.999
_diffrn_reflns_point_group_measured_fraction_max 0.993
_diffrn_reflns_theta_full 67.684
_diffrn_reflns_theta_max 74.233
_diffrn_reflns_theta_min 4.032
_exptl_absorpt_coefficient_mu 1.634
_exptl_absorpt_correction_T_max 1.00000
_exptl_absorpt_correction_T_min 0.37566
_exptl_absorpt_correction_type multi-scan
_exptl_absorpt_process_details
;
CrysAlisPro, Agilent Technologies,
Version 1.171.37.35 (release 13-08-2014 CrysAlis171 .NET)
(compiled Aug 13 2014,18:06:01)
Empirical absorption correction using spherical harmonics,
 implemented in SCALE3 ABSPACK scaling algorithm.
;
_exptl_crystal_density_diffrn 1.119
_exptl_crystal_description block
_exptl_crystal_F_000 1693
_refine_diff_density_max 0.908
_refine_diff_density_min -0.699
_refine_diff_density_rms 0.121
_refine_ls_extinction_method none
_refine_ls_goodness_of_fit_ref 1.028
_refine_ls_hydrogen_treatment constr
_refine_ls_matrix_type full
_refine_ls_number_parameters 163
_refine_ls_number_reflns 2724
_refine_ls_number_restraints 0
_refine_ls_restrained_S_all 1.028
_refine_ls_R_factor_all 0.1392
_refine_ls_R_factor_gt 0.0903
_refine_ls_shift/su_max 0.000
_refine_ls_shift/su_mean 0.000
_refine_ls_structure_factor_coef Fsqd
_refine_ls_weighting_details 'w=1/[\s^2^(Fo^2^)+(0.1913P)^2^] where P=(Fo^2^+2Fc^2^)/3'
_refine_ls_weighting_scheme calc
_refine_ls_wR_factor_gt 0.2557
_refine_ls_wR_factor_ref 0.2974
_reflns_Friedel_coverage 0.000
_reflns_number_gt 1583
_reflns_number_total 2724
_reflns_threshold_expression 'I > 2\s(I)'
_cod_data_source_file am7b07920_si_002.cif
_cod_data_source_block water@BUT-155
_cod_original_cell_volume 4842.8(7)
_cod_database_code 4514177
_shelxl_version_number 2014-1
_shelx_space_group_comment
;
The symmetry employed for this shelxl refinement is uniquely defined
by the following loop, which should always be used as a source of
symmetry information in preference to the above space-group names.
They are only intended as comments.
;
_olex2_refinement_description
;
1. Fixed Uiso
 At 1.2 times of:
  All C(H) groups
 At 1.5 times of:
  All C(H,H,H) groups
2. Others
 Fixed Sof: H8A(0.25) H8B(0.25) H8C(0.25) H11B(0.5) H11C(0.5) O5(0.75) O6(0.3)
 O4(0.3) O8(0.105) O12(0.5) O10(0.3) O9(0.25) O7(0.25) O11(0.15)
3.a Me refined with riding coordinates:
 C8(H8A,H8B,H8C), C11(H11A,H11B,H11C)
3.b Aromatic/amide H refined with riding coordinates:
 C4(H4), C3(H3)
;
_olex2_date_sample_data_collection 2016-07-24
_olex2_submission_special_instructions 'No special instructions were received'

loop_
_space_group_symop_operation_xyz
'x, y, z'
'-y+1/2, x, z'
'-x+1/2, -y+1/2, z'
'y, -x+1/2, z'
'x+1/2, -y, -z'
'-x, y+1/2, -z'
'y+1/2, x+1/2, -z'
'-y, -x, -z'
'-x, -y, -z'
'y-1/2, -x, -z'
'x-1/2, y-1/2, -z'
'-y, x-1/2, -z'
'-x-1/2, y, z'
'x, -y-1/2, z'
'-y-1/2, -x-1/2, z'
'y, x, z'

loop_
_atom_site_label
_atom_site_type_symbol
_atom_site_fract_x
_atom_site_fract_y
_atom_site_fract_z
_atom_site_U_iso_or_equiv
_atom_site_adp_type
_atom_site_occupancy
_atom_site_site_symmetry_order
_atom_site_calc_flag
_atom_site_refinement_flags_posn
_atom_site_refinement_flags_adp
_atom_site_refinement_flags_occupancy
_atom_site_disorder_assembly
_atom_site_disorder_group
Cu1 Cu 0.46725(4) 0.46725(4) 0.57279(9) 0.0376(4) Uani 1 2 d S T P . .
O2 O 0.3798(2) 0.4825(2) 0.4984(4) 0.0530(12) Uani 1 1 d . . . . .
O1 O 0.4603(2) 0.5634(2) 0.6229(3) 0.0520(11) Uani 1 1 d . . . . .
O3 O 0.4166(3) 0.4166(3) 0.6986(5) 0.0627(19) Uani 1 2 d S T P . .
C9 C 0.2500 0.6856(5) 0.1063(6) 0.0400(18) Uani 1 2 d S T P . .
C6 C 0.2500 0.6863(4) 0.2106(6) 0.0368(17) Uani 1 2 d S T P . .
C10 C 0.2500 0.7500 0.0535(8) 0.039(2) Uani 1 4 d S T P . .
C4 C 0.3129(3) 0.5930(3) 0.3034(4) 0.0425(13) Uani 1 1 d . . . . .
H4 H 0.3562 0.6102 0.2777 0.051 Uiso 1 1 calc R . . . .
C3 C 0.2500 0.5134(5) 0.4123(6) 0.0430(19) Uani 1 2 d S T P . .
H3 H 0.2500 0.4782 0.4625 0.052 Uiso 1 2 calc RS T P . .
C5 C 0.2500 0.6208(4) 0.2698(6) 0.0398(18) Uani 1 2 d S T P . .
C7 C 0.2500 0.7500 0.2618(8) 0.041(3) Uani 1 4 d S T P . .
C8 C 0.2500 0.7500 0.3758(8) 0.051(3) Uani 1 4 d S T P . .
H8A H 0.2500 0.7013 0.4002 0.076 Uiso 0.5 2 calc RS T P . .
H8B H 0.2079 0.7743 0.4002 0.076 Uiso 0.25 1 calc R . . . .
H8C H 0.2921 0.7743 0.4002 0.076 Uiso 0.25 1 calc R . . . .
C2 C 0.3132(3) 0.5392(3) 0.3755(5) 0.0420(13) Uani 1 1 d . . . . .
C11 C 0.2500 0.6171(5) 0.0485(7) 0.054(2) Uani 1 2 d S T P . .
H11A H 0.2500 0.6272 -0.0230 0.081 Uiso 1 2 calc RS T P . .
H11B H 0.2079 0.5899 0.0656 0.081 Uiso 0.5 1 calc R . . . .
H11C H 0.2921 0.5899 0.0656 0.081 Uiso 0.5 1 calc R . . . .
C1 C 0.3825(3) 0.5186(3) 0.4194(5) 0.0452(13) Uani 1 1 d . . . . .
O5_a O 0.5133(7) 0.3507(12) 0.8239(13) 0.237(11) Uani 0.75 1 d . . . A 1
O6_b O 0.3231(6) 0.3231(6) 0.616(2) 0.167(11) Uani 0.6 2 d S T P B 2
O4_c O 0.1746(8) 0.3254(8) 0.3983(19) 0.146(8) Uani 0.6 2 d S T P C 3
O8_d O 0.549(2) 0.2500 0.671(3) 0.18(4) Uani 0.21 2 d S T P D 4
O12_e O 0.0768(12) 0.5324(19) 0.110(2) 0.237(18) Uani 0.5 1 d . . . E 5
O10_f O 0.173(2) 0.408(2) 0.179(4) 0.31(4) Uani 0.3 1 d . . . F 6
O9_g O 0.4341(15) 0.2500 0.9312(18) 0.176(15) Uani 0.5 2 d S T P G 7
O7_h O 0.5741(16) 0.2500 0.771(3) 0.181(14) Uani 0.5 2 d S T P H 8
O11_i O 0.0379(16) 0.4621(16) 0.173(3) 0.20(4) Uani 0.3 2 d S T P I 9

loop_
_atom_site_aniso_label
_atom_site_aniso_U_11
_atom_site_aniso_U_22
_atom_site_aniso_U_33
_atom_site_aniso_U_23
_atom_site_aniso_U_13
_atom_site_aniso_U_12
Cu1 0.0317(5) 0.0317(5) 0.0494(7) 0.0067(4) 0.0067(4) 0.0040(4)
O2 0.035(2) 0.063(3) 0.061(3) 0.021(2) -0.001(2) -0.0007(18)
O1 0.066(3) 0.029(2) 0.060(3) 0.009(2) 0.018(2) 0.0052(19)
O3 0.060(3) 0.060(3) 0.068(4) 0.025(3) 0.025(3) 0.002(3)
C9 0.033(4) 0.049(5) 0.037(4) 0.003(4) 0.000 0.000
C6 0.031(4) 0.046(4) 0.034(4) 0.004(3) 0.000 0.000
C10 0.034(5) 0.045(6) 0.039(6) 0.000 0.000 0.000
C4 0.038(3) 0.047(3) 0.043(3) 0.007(3) 0.006(2) 0.004(2)
C3 0.040(4) 0.045(4) 0.044(5) 0.010(4) 0.000 0.000
C5 0.040(4) 0.045(4) 0.035(4) 0.004(3) 0.000 0.000
C7 0.040(6) 0.053(7) 0.028(5) 0.000 0.000 0.000
C8 0.071(9) 0.053(7) 0.028(6) 0.000 0.000 0.000
C2 0.035(3) 0.040(3) 0.051(3) 0.008(3) -0.002(2) 0.002(2)
C11 0.067(6) 0.046(5) 0.048(5) -0.005(4) 0.000 0.000
C1 0.046(3) 0.039(3) 0.051(3) 0.004(3) 0.005(3) 0.007(2)

loop_
_atom_type_symbol
_atom_type_description
_atom_type_scat_dispersion_real
_atom_type_scat_dispersion_imag
_atom_type_scat_source
C C 0.0181 0.0091 'International Tables Vol C Tables 4.2.6.8 and 6.1.1.4'
H H 0.0000 0.0000 'International Tables Vol C Tables 4.2.6.8 and 6.1.1.4'
Cu Cu -1.9646 0.5888 'International Tables Vol C Tables 4.2.6.8 and 6.1.1.4'
O O 0.0492 0.0322 'International Tables Vol C Tables 4.2.6.8 and 6.1.1.4'

loop_
_geom_angle_atom_site_label_1
_geom_angle_atom_site_label_2
_geom_angle_atom_site_label_3
_geom_angle
_geom_angle_site_symmetry_1
_geom_angle_site_symmetry_3
O2 Cu1 Cu1 87.24(13) . 9_666
O2 Cu1 Cu1 87.24(13) 16 9_666
O2 Cu1 O2 89.5(3) 16 .
O2 Cu1 O3 95.0(2) . .
O2 Cu1 O3 95.0(2) 16 .
O1 Cu1 Cu1 81.13(13) 16 9_666
O1 Cu1 Cu1 81.13(13) . 9_666
O1 Cu1 O2 88.9(2) 16 16
O1 Cu1 O2 88.9(2) . .
O1 Cu1 O2 168.32(19) . 16
O1 Cu1 O2 168.32(19) 16 .
O1 Cu1 O1 90.4(3) . 16
O1 Cu1 O3 96.7(2) . .
O1 Cu1 O3 96.7(2) 16 .
O3 Cu1 Cu1 176.9(2) . 9_666
C1 O2 Cu1 118.3(4) . .
C1 O1 Cu1 126.5(4) 8_666 .
C6 C9 C10 119.6(8) . .
C6 C9 C11 121.3(8) . .
C10 C9 C11 119.1(8) . .
C9 C6 C5 122.1(8) . .
C7 C6 C9 120.1(8) . .
C7 C6 C5 117.8(7) . .
C9 C10 C9 119.8(10) 3_565 .
C9 C10 C10 120.1(5) 3_565 10_565
C9 C10 C10 120.1(5) . 10_565
C5 C4 H4 119.8 . .
C5 C4 C2 120.4(6) . .
C2 C4 H4 119.8 . .
C2 C3 H3 120.1 . .
C2 C3 H3 120.1 13_655 .
C2 C3 C2 119.8(8) 13_655 .
C4 C5 C6 119.9(4) 13_655 .
C4 C5 C6 119.9(4) . .
C4 C5 C4 119.6(8) . 13_655
C6 C7 C6 120.8(10) . 3_565
C6 C7 C8 119.6(5) . .
C6 C7 C8 119.6(5) 3_565 .
C7 C8 H8A 109.5 . .
C7 C8 H8B 109.5 . .
C7 C8 H8C 109.5 . .
H8A C8 H8B 109.5 . .
H8A C8 H8C 109.5 . .
H8B C8 H8C 109.5 . .
C4 C2 C1 117.8(5) . .
C3 C2 C4 119.8(6) . .
C3 C2 C1 121.9(6) . .
C9 C11 H11A 109.5 . .
C9 C11 H11B 109.5 . .
C9 C11 H11C 109.5 . .
H11A C11 H11B 109.5 . .
H11A C11 H11C 109.5 . .
H11B C11 H11C 109.5 . .
O2 C1 C2 116.0(6) . .
O1 C1 O2 126.4(6) 8_666 .
O1 C1 C2 117.6(6) 8_666 .

loop_
_geom_bond_atom_site_label_1
_geom_bond_atom_site_label_2
_geom_bond_distance
_geom_bond_site_symmetry_2
Cu1 Cu1 2.630(2) 9_666
Cu1 O2 1.960(4) .
Cu1 O2 1.960(4) 16
Cu1 O1 1.950(4) 16
Cu1 O1 1.950(4) .
Cu1 O3 2.169(6) .
O2 C1 1.263(7) .
O1 C1 1.242(8) 8_666
C9 C6 1.400(11) .
C9 C10 1.414(10) .
C9 C11 1.515(12) .
C6 C5 1.475(11) .
C6 C7 1.392(9) .
C10 C9 1.414(10) 3_565
C10 C10 1.44(2) 10_565
C4 H4 0.9500 .
C4 C5 1.382(7) .
C4 C2 1.406(8) .
C3 H3 0.9500 .
C3 C2 1.388(7) .
C3 C2 1.388(7) 13_655
C5 C4 1.382(7) 13_655
C7 C6 1.392(9) 3_565
C7 C8 1.531(15) .
C8 H8A 0.9800 .
C8 H8B 0.9800 .
C8 H8C 0.9800 .
C2 C1 1.493(8) .
C11 H11A 0.9800 .
C11 H11B 0.9800 .
C11 H11C 0.9800 .
C1 O1 1.242(8) 8_666

loop_
_geom_torsion_atom_site_label_1
_geom_torsion_atom_site_label_2
_geom_torsion_atom_site_label_3
_geom_torsion_atom_site_label_4
_geom_torsion
_geom_torsion_site_symmetry_1
_geom_torsion_site_symmetry_4
Cu1 O2 C1 O1 8.4(9) . 8_666
Cu1 O2 C1 C2 -169.6(4) . .
C9 C6 C5 C4 -94.6(7) . 13_655
C9 C6 C5 C4 94.6(7) . .
C9 C6 C7 C6 0.000(2) . 3_565
C9 C6 C7 C8 180.000(3) . .
C6 C9 C10 C9 0.000(4) . 3_565
C6 C9 C10 C10 180.000(3) . 10_565
C10 C9 C6 C5 180.000(3) . .
C10 C9 C6 C7 0.000(3) . .
C4 C2 C1 O2 164.5(6) . .
C4 C2 C1 O1 -13.6(9) . 8_666
C3 C2 C1 O2 -7.4(10) . .
C3 C2 C1 O1 174.4(7) . 8_666
C5 C6 C7 C6 180.000(0) . 3_565
C5 C6 C7 C8 0.000(3) . .
C5 C4 C2 C3 0.7(11) . .
C5 C4 C2 C1 -171.4(6) . .
C7 C6 C5 C4 85.4(7) . 13_655
C7 C6 C5 C4 -85.4(7) . .
C2 C4 C5 C6 167.4(7) . .
C2 C4 C5 C4 -3.5(13) . 13_655
C2 C3 C2 C4 2.0(13) 13_655 .
C2 C3 C2 C1 173.8(5) 13_655 .
C11 C9 C6 C5 0.000(3) . .
C11 C9 C6 C7 180.000(3) . .
C11 C9 C10 C9 180.000(2) . 3_565
C11 C9 C10 C10 0.000(4) . 10_565
